data_2022679
loop_
_publ_author_name
'Yoshiasa, Akira'
'Kitahara, Ginga'
'Tokuda, Makoto'
'Ishimaru, Satoko'
'Ono, Shin-ichiro'
'Terai, Kunihisa'
'Nakatsuka, Akihiko'
'Sugiyama, Kazumasa'

_publ_section_title
;
 Single-crystal structure refinements and Debye temperatures of Ir2S3
 kashinite and Rh2S3 bowieite
;
_journal_coeditor_code EP3024
_journal_issue 11
_journal_name_full 'Acta Crystallographica Section C Structural Chemistry'
_journal_paper_doi 10.1107/S2053229622009603
_journal_volume 78
_journal_year 2022
_chemical_formula_iupac 'Ir2 S3'
_chemical_formula_moiety 'Ir2 S3'
_chemical_formula_sum 'Ir2 S3'
_chemical_formula_weight 480.58
_chemical_name_systematic
;
Diiridium trisulfide
;
_space_group_IT_number 60
_space_group_name_Hall '-P 2n 2ab'
_space_group_name_H-M_alt 'P b c n'
_symmetry_cell_setting orthorhombic
_symmetry_space_group_name_Hall '-P 2n 2ab'
_symmetry_space_group_name_H-M 'P b c n'
_cell_angle_alpha 90
_cell_angle_beta 90
_cell_angle_gamma 90
_cell_formula_units_Z 4
_cell_length_a 8.4728(3)
_cell_length_b 6.01563(18)
_cell_length_c 6.1537(2)
_cell_measurement_reflns_used 5651
_cell_measurement_temperature 293(2)
_cell_measurement_theta_max 44.7360
_cell_measurement_theta_min 4.7920
_cell_volume 313.649(18)
_computing_cell_refinement
;
CrysAlis PRO (Rigaku OD, 2019)
;
_computing_data_collection
;
CrysAlis PRO (Rigaku OD, 2019)
;
_computing_data_reduction
;
CrysAlis PRO (Rigaku OD, 2019)
;
_computing_molecular_graphics
;
OLEX2 (Dolomanov <i>et al.</i>,  2009) and
<i>VESTA</i> (Momma & Izumi, 2011).
;
_computing_publication_material
;
WinGX (Farrugia, 2012)
;
_computing_structure_refinement
;
SHELXL2018 (Sheldrick, 2015)
;
_computing_structure_solution
;
SHELXS (Sheldrick, 2008)
;
_diffrn_ambient_temperature 293(2)
_diffrn_detector_area_resol_mean 10.0000
_diffrn_measured_fraction_theta_full 1.0000
_diffrn_measured_fraction_theta_max 1.0000
_diffrn_measurement_device_type
;
XtaLAB Synergy, single source at offset/far, HyPix6000
;
_diffrn_measurement_method '\w scans'
_diffrn_radiation_monochromator mirror
_diffrn_radiation_type MoK\a
_diffrn_radiation_wavelength 0.71073
_diffrn_reflns_av_R_equivalents 0.0595
_diffrn_reflns_av_sigmaI/netI 0.0234
_diffrn_reflns_limit_h_max 15
_diffrn_reflns_limit_h_min -15
_diffrn_reflns_limit_k_max 11
_diffrn_reflns_limit_k_min -11
_diffrn_reflns_limit_l_max 11
_diffrn_reflns_limit_l_min -11
_diffrn_reflns_number 16599
_diffrn_reflns_theta_full 25.242
_diffrn_reflns_theta_max 41.957
_diffrn_reflns_theta_min 4.155
_exptl_absorpt_coefficient_mu 86.426
_exptl_absorpt_correction_T_max 0.32847
_exptl_absorpt_correction_T_min 0.29080
_exptl_absorpt_correction_type sphere
_exptl_absorpt_process_details
;
(CrysAlis PRO; Rigaku OD, 2019)
;
_exptl_crystal_colour silver
_exptl_crystal_density_diffrn 10.177
_exptl_crystal_description block
_exptl_crystal_F_000 808
_exptl_crystal_size_rad 0.0030
_refine_diff_density_max 2.897
_refine_diff_density_min -1.826
_refine_ls_extinction_coef 0.00069(6)
_refine_ls_extinction_expression Fc^*^=kFc[1+0.001xFc^2^\l^3^/sin(2\q)]^-1/4^
_refine_ls_extinction_method
;
SHELXL2018 (Sheldrick, 2015)
;
_refine_ls_goodness_of_fit_ref 1.047
_refine_ls_hydrogen_treatment undef
_refine_ls_matrix_type full
_refine_ls_number_parameters 25
_refine_ls_number_reflns 1092
_refine_ls_number_restraints 0
_refine_ls_restrained_S_all 1.047
_refine_ls_R_factor_all 0.0327
_refine_ls_R_factor_gt 0.0174
_refine_ls_shift/su_max 0.001
_refine_ls_shift/su_mean 0.000
_refine_ls_structure_factor_coef Fsqd
_refine_ls_weighting_details 'w=1/[\s^2^(Fo^2^)+0.8200P] where P=(Fo^2^+2Fc^2^)/3'
_refine_ls_weighting_scheme calc
_refine_ls_wR_factor_gt 0.0293
_refine_ls_wR_factor_ref 0.0318
_reflns_number_gt 790
_reflns_number_total 1092
_reflns_threshold_expression 'I > 2\s(I)'
_cod_data_source_file ep3024sup1.cif
_cod_data_source_block I
_cod_original_cell_volume 313.647(18)
_cod_database_code 2022679

loop_
_symmetry_equiv_pos_as_xyz
'x, y, z'
'-x+1/2, -y+1/2, z+1/2'
'x+1/2, -y+1/2, -z'
'-x, y, -z+1/2'
'-x, -y, -z'
'x-1/2, y-1/2, -z-1/2'
'-x-1/2, y-1/2, z'
'x, -y, z-1/2'

loop_
_atom_site_type_symbol
_atom_site_label
_atom_site_fract_x
_atom_site_fract_y
_atom_site_fract_z
_atom_site_U_iso_or_equiv
_atom_site_adp_type
_atom_site_calc_flag
_atom_site_occupancy
_atom_site_disorder_assembly
_atom_site_disorder_group
Ir Ir1 0.39220(2) 0.24934(3) 0.03060(2) 0.00331(3) Uani d 1 . .
S S2 0.34979(9) 0.10920(14) 0.39080(13) 0.00401(11) Uani d 1 . .
S S3 0.000000 0.04444(19) 0.250000 0.00446(17) Uani d 1 . .

loop_
_atom_site_aniso_label
_atom_site_aniso_U_11
_atom_site_aniso_U_22
_atom_site_aniso_U_33
_atom_site_aniso_U_12
_atom_site_aniso_U_13
_atom_site_aniso_U_23
Ir1 0.00320(5) 0.00322(4) 0.00352(5) -0.00007(5) 0.00005(3) -0.00002(6)
S2 0.0039(3) 0.0041(3) 0.0041(3) 0.0003(2) 0.0005(2) -0.0002(2)
S3 0.0043(4) 0.0044(4) 0.0047(4) 0.000 -0.0007(3) 0.000

loop_
_atom_type_symbol
_atom_type_description
_atom_type_scat_dispersion_real
_atom_type_scat_dispersion_imag
_atom_type_scat_source
S S 0.1246 0.1234 'International Tables Vol C Tables 4.2.6.8 and 6.1.1.4'
Ir Ir -1.4442 7.9887 'International Tables Vol C Tables 4.2.6.8 and 6.1.1.4'

loop_
_geom_angle_atom_site_label_1
_geom_angle_atom_site_label_2
_geom_angle_atom_site_label_3
_geom_angle_site_symmetry_1
_geom_angle_site_symmetry_3
_geom_angle
_geom_angle_publ_flag
S2 Ir1 S2 8 2_554 93.67(2) ?
S2 Ir1 S2 2_554 . 109.30(2) ?
S2 Ir1 S2 8 4_655 83.70(3) ?
S2 Ir1 S2 4_655 . 79.99(3) ?
S2 Ir1 S2 8 . 89.588(18) ?
S2 Ir1 S2 2_554 4_655 170.381(13) ?
S2 Ir1 S3 . 6_666 78.34(2) ?
S2 Ir1 S3 4_655 6_666 78.46(2) ?
S2 Ir1 S3 2_554 6_666 105.40(3) ?
S2 Ir1 S3 8 6_666 159.91(3) ?
S3 Ir1 S2 2_554 . 159.58(2) ?
S3 Ir1 S2 2_554 4_655 88.80(2) ?
S3 Ir1 S2 2_554 8 106.22(3) ?
S3 Ir1 S2 2_554 2_554 83.03(2) ?
S3 Ir1 S3 2_554 6_666 82.736(9) ?
Ir1 S2 Ir1 4_655 . 85.76(3) ?
Ir1 S2 Ir1 8_556 4_655 96.30(3) ?
Ir1 S2 Ir1 2 4_655 126.01(3) ?
Ir1 S2 Ir1 8_556 2 109.12(3) ?
Ir1 S2 Ir1 2 . 109.71(3) ?
Ir1 S2 Ir1 8_556 . 129.65(4) ?
Ir1 S3 Ir1 2 3_455 115.16(5) ?
Ir1 S3 Ir1 7_655 6_556 85.12(4) ?
Ir1 S3 Ir1 2 7_655 131.553(14) ?
Ir1 S3 Ir1 3_455 6_556 131.553(14) ?
Ir1 S3 Ir1 3_455 7_655 97.264(9) ?
Ir1 S3 Ir1 2 6_556 97.264(9) ?

loop_
_geom_bond_atom_site_label_1
_geom_bond_atom_site_label_2
_geom_bond_site_symmetry_2
_geom_bond_distance
_geom_bond_publ_flag
Ir1 S2 8 2.3497(8) ?
Ir1 S2 2_554 2.3808(8) ?
Ir1 S2 . 2.3985(8) ?
Ir1 S2 4_655 2.3923(8) ?
Ir1 S3 6_666 2.4101(9) ?
Ir1 S3 2_554 2.3140(6) ?

_cod_database_fobs_code 2022679
